data_7712002
loop_
_publ_author_name
'Jiang, Wei'
'Gao, Baihui'
'Yan, Guosong'
'Xu, Shichong'
'Chu, Xianyu'
'Che, Guangbo'
'Liu, Bo'
'Lu, Ming'
'Liu, Chunbo'

_publ_section_title
;
 Ferric ion substitution renders cadmium metal-organic framework
 derivatives for modulated Li storage based on local oxidation active
 centers.
;
_journal_issue 3
_journal_name_full 'Dalton transactions (Cambridge, England : 2003)'
_journal_page_first 754
_journal_page_last 762
_journal_paper_doi 10.1039/d2dt03392e
_journal_volume 52
_journal_year 2023
_chemical_formula_moiety 'C47 H52 Cd N3 O16'
_chemical_formula_sum 'C47 H52 Cd N3 O16'
_chemical_formula_weight 1119.4975
_space_group_crystal_system monoclinic
_space_group_IT_number 14
_space_group_name_Hall '-P 2yn'
_space_group_name_H-M_alt 'P 1 21/n 1'
_atom_sites_solution_hydrogens geom
_audit_creation_method SHELXL-2014/7
_audit_update_record
;
2022-02-09 deposited with the CCDC.	2022-12-23 downloaded from the CCDC.
;
_cell_angle_alpha 90
_cell_angle_beta 105.015(4)
_cell_angle_gamma 90
_cell_formula_units_Z 4
_cell_length_a 21.479(4)
_cell_length_b 7.9353(16)
_cell_length_c 32.660(6)
_cell_measurement_reflns_used 257
_cell_measurement_temperature 296(2)
_cell_measurement_theta_max 33
_cell_measurement_theta_min 16
_cell_volume 5376.6(18)
_computing_structure_refinement 'SHELXL-2014/7 (Sheldrick, 2014)'
_diffrn_ambient_temperature 296(2)
_diffrn_measured_fraction_theta_full 1.000
_diffrn_measured_fraction_theta_max 0.994
_diffrn_measurement_device_type multi-scan
_diffrn_measurement_method 'w scans'
_diffrn_radiation_type MoK\a
_diffrn_radiation_wavelength 0.71073
_diffrn_reflns_av_R_equivalents 0.0932
_diffrn_reflns_av_unetI/netI 0.1152
_diffrn_reflns_Laue_measured_fraction_full 1.000
_diffrn_reflns_Laue_measured_fraction_max 0.994
_diffrn_reflns_limit_h_max 14
_diffrn_reflns_limit_h_min -27
_diffrn_reflns_limit_k_max 10
_diffrn_reflns_limit_k_min -10
_diffrn_reflns_limit_l_max 41
_diffrn_reflns_limit_l_min -39
_diffrn_reflns_number 35352
_diffrn_reflns_point_group_measured_fraction_full 1.000
_diffrn_reflns_point_group_measured_fraction_max 0.994
_diffrn_reflns_theta_full 25.000
_diffrn_reflns_theta_max 27.194
_diffrn_reflns_theta_min 1.026
_exptl_absorpt_coefficient_mu 0.467
_exptl_absorpt_correction_type none
_exptl_crystal_colour colorless
_exptl_crystal_density_diffrn 1.215
_exptl_crystal_description block
_exptl_crystal_F_000 1984
_refine_diff_density_max 0.502
_refine_diff_density_min -0.526
_refine_diff_density_rms 0.076
_refine_ls_extinction_method none
_refine_ls_goodness_of_fit_ref 0.938
_refine_ls_hydrogen_treatment constr
_refine_ls_matrix_type full
_refine_ls_number_parameters 481
_refine_ls_number_reflns 11906
_refine_ls_number_restraints 2
_refine_ls_restrained_S_all 0.942
_refine_ls_R_factor_all 0.1230
_refine_ls_R_factor_gt 0.0583
_refine_ls_shift/su_max 0.000
_refine_ls_shift/su_mean 0.000
_refine_ls_structure_factor_coef Fsqd
_refine_ls_weighting_details 'w=1/[\s^2^(Fo^2^)+(0.0776P)^2^] where P=(Fo^2^+2Fc^2^)/3'
_refine_ls_weighting_scheme calc
_refine_ls_wR_factor_gt 0.1404
_refine_ls_wR_factor_ref 0.1695
_reflns_Friedel_coverage 0.000
_reflns_number_gt 6043
_reflns_number_total 11906
_reflns_threshold_expression 'I > 2\s(I)'
_cod_data_source_file d2dt03392e2.cif
_cod_data_source_block shelx
_cod_depositor_comments 'Adding full bibliography for 7712002.cif.'
_cod_original_sg_symbol_H-M 'P 21/n'
_cod_database_code 7712002
_shelx_shelxl_version_number 2014/7
_shelx_space_group_comment
;
The symmetry employed for this shelxl refinement is uniquely defined
by the following loop, which should always be used as a source of
symmetry information in preference to the above space-group names.
They are only intended as comments.
;

loop_
_space_group_symop_operation_xyz
'x, y, z'
'-x+1/2, y+1/2, -z+1/2'
'-x, -y, -z'
'x-1/2, -y-1/2, z-1/2'

loop_
_atom_site_label
_atom_site_type_symbol
_atom_site_fract_x
_atom_site_fract_y
_atom_site_fract_z
_atom_site_U_iso_or_equiv
_atom_site_adp_type
_atom_site_occupancy
_atom_site_site_symmetry_order
_atom_site_calc_flag
_atom_site_refinement_flags_posn
_atom_site_refinement_flags_adp
_atom_site_refinement_flags_occupancy
_atom_site_disorder_assembly
_atom_site_disorder_group
C1 C -0.02166(11) -0.2577(4) -0.03179(6) 0.0374(10) Uani 1 1 d G . . . .
H1 H -0.0457 -0.2580 -0.0599 0.045 Uiso 1 1 calc R U . . .
C2 C 0.04090(12) -0.3205(4) -0.02117(7) 0.0372(10) Uani 1 1 d G . . . .
C3 C 0.07690(10) -0.3201(4) 0.02086(8) 0.0394(10) Uani 1 1 d G . . . .
C4 C 0.05033(12) -0.2570(4) 0.05227(6) 0.0446(11) Uani 1 1 d G . . . .
H4 H 0.0744 -0.2568 0.0804 0.054 Uiso 1 1 calc R U . . .
C5 C -0.01223(12) -0.1943(4) 0.04165(7) 0.0403(11) Uani 1 1 d G . . . .
C6 C -0.04822(10) -0.1947(4) -0.00037(8) 0.0380(10) Uani 1 1 d G . . . .
C7 C 0.0686(2) -0.3819(6) -0.05622(14) 0.0452(11) Uani 1 1 d . . . . .
H7A H 0.0858 -0.4947 -0.0500 0.054 Uiso 1 1 calc R U . . .
H7B H 0.0354 -0.3851 -0.0828 0.054 Uiso 1 1 calc R U . . .
C8 C 0.1450(2) -0.3877(7) 0.03290(16) 0.0551(13) Uani 1 1 d . . . . .
H8A H 0.1440 -0.5093 0.0356 0.066 Uiso 1 1 calc R U . . .
H8B H 0.1661 -0.3605 0.0108 0.066 Uiso 1 1 calc R U . . .
C9 C -0.0375(2) -0.1160(6) 0.07673(14) 0.0516(12) Uani 1 1 d . . . . .
H9A H -0.0157 -0.0101 0.0858 0.062 Uiso 1 1 calc R U . . .
H9B H -0.0834 -0.0940 0.0665 0.062 Uiso 1 1 calc R U . . .
C10 C -0.1159(2) -0.1237(6) -0.01349(14) 0.0426(11) Uani 1 1 d . . . . .
H10A H -0.1157 -0.0075 -0.0042 0.051 Uiso 1 1 calc R U . . .
H10B H -0.1318 -0.1263 -0.0441 0.051 Uiso 1 1 calc R U . . .
C11 C 0.16398(13) -0.3271(4) -0.07944(9) 0.0467(12) Uani 1 1 d G . . . .
C12 C 0.14973(12) -0.4391(4) -0.11331(10) 0.0571(14) Uani 1 1 d G . . . .
H12 H 0.1079 -0.4787 -0.1237 0.069 Uiso 1 1 calc R U . . .
C13 C 0.19807(16) -0.4919(4) -0.13161(9) 0.0640(15) Uani 1 1 d G . . . .
H13 H 0.1885 -0.5668 -0.1543 0.077 Uiso 1 1 calc R U . . .
C14 C 0.26066(13) -0.4327(4) -0.11603(10) 0.0540(13) Uani 1 1 d G . . . .
C15 C 0.27491(11) -0.3207(5) -0.08215(11) 0.0673(15) Uani 1 1 d G . . . .
H15 H 0.3168 -0.2811 -0.0717 0.081 Uiso 1 1 calc R U . . .
C16 C 0.22657(15) -0.2679(4) -0.06386(9) 0.0631(15) Uani 1 1 d G . . . .
H16 H 0.2361 -0.1930 -0.0412 0.076 Uiso 1 1 calc R U . . .
C17 C 0.3143(3) -0.4936(8) -0.1342(2) 0.0680(16) Uani 1 1 d . . . . .
C18 C 0.24489(11) -0.3456(4) 0.08395(11) 0.0539(13) Uani 1 1 d G . . . .
C19 C 0.27826(14) -0.4481(4) 0.06241(9) 0.0587(14) Uani 1 1 d G . . . .
H19 H 0.2559 -0.5094 0.0389 0.070 Uiso 1 1 calc R U . . .
C20 C 0.34505(14) -0.4590(4) 0.07597(10) 0.0613(14) Uani 1 1 d G . . . .
H20 H 0.3674 -0.5276 0.0616 0.074 Uiso 1 1 calc R U . . .
C21 C 0.37846(11) -0.3673(4) 0.11106(11) 0.0562(13) Uani 1 1 d G . . . .
C22 C 0.34509(15) -0.2648(4) 0.13260(10) 0.0684(16) Uani 1 1 d G . . . .
H22 H 0.3674 -0.2034 0.1561 0.082 Uiso 1 1 calc R U . . .
C23 C 0.27831(15) -0.2539(4) 0.11905(10) 0.0707(17) Uani 1 1 d G . . . .
H23 H 0.2560 -0.1853 0.1335 0.085 Uiso 1 1 calc R U . . .
C24 C 0.4513(3) -0.3714(8) 0.12405(19) 0.0632(15) Uani 1 1 d . . . . .
C25 C -0.04096(17) -0.1783(4) 0.14679(8) 0.0563(13) Uani 1 1 d G . . . .
C26 C -0.02136(18) -0.2851(4) 0.18147(10) 0.0702(17) Uani 1 1 d G . . . .
H26 H -0.0009 -0.3863 0.1788 0.084 Uiso 1 1 calc R U . . .
C27 C -0.03229(19) -0.2408(4) 0.22019(8) 0.0739(17) Uani 1 1 d G . . . .
H27 H -0.0192 -0.3123 0.2434 0.089 Uiso 1 1 calc R U . . .
C28 C -0.06280(18) -0.0895(5) 0.22424(8) 0.0581(14) Uani 1 1 d G . . . .
C29 C -0.08240(17) 0.0173(4) 0.18956(10) 0.0654(15) Uani 1 1 d G . . . .
H29 H -0.1028 0.1185 0.1923 0.079 Uiso 1 1 calc R U . . .
C30 C -0.07147(17) -0.0270(4) 0.15084(8) 0.0630(15) Uani 1 1 d G . . . .
H30 H -0.0846 0.0445 0.1276 0.076 Uiso 1 1 calc R U . . .
C31 C -0.21778(12) -0.1652(4) 0.00149(10) 0.0441(11) Uani 1 1 d G . . . .
C32 C -0.24788(16) -0.0450(4) -0.02799(9) 0.0551(13) Uani 1 1 d G . . . .
H32 H -0.2261 0.0013 -0.0465 0.066 Uiso 1 1 calc R U . . .
C33 C -0.31045(16) 0.0059(4) -0.02980(11) 0.0718(17) Uani 1 1 d G . . . .
H33 H -0.3306 0.0863 -0.0495 0.086 Uiso 1 1 calc R U . . .
C34 C -0.34293(12) -0.0634(5) -0.00213(14) 0.079(2) Uani 1 1 d G . . . .
C35 C -0.31283(16) -0.1835(5) 0.02735(12) 0.0762(17) Uani 1 1 d G . . . .
H35 H -0.3346 -0.2299 0.0459 0.091 Uiso 1 1 calc R U . . .
C36 C -0.25026(16) -0.2345(4) 0.02917(10) 0.0609(14) Uani 1 1 d G . . . .
H36 H -0.2301 -0.3149 0.0489 0.073 Uiso 1 1 calc R U . . .
C37 C -0.4093(4) 0.0000(13) -0.0040(4) 0.133(4) Uani 1 1 d . . . . .
C38 C -0.0720(3) -0.0371(8) 0.26658(17) 0.0581(14) Uani 1 1 d . . . . .
C39 C 0.6664(5) -0.0493(10) 0.1777(4) 0.129(4) Uani 1 1 d . . . . .
C40 C 0.7151(7) -0.0415(16) 0.1445(4) 0.227(6) Uani 1 1 d . . . . .
H40A H 0.6952 -0.1009 0.1188 0.341 Uiso 1 1 calc R U . . .
H40B H 0.7219 0.0739 0.1379 0.341 Uiso 1 1 calc R U . . .
H40C H 0.7557 -0.0929 0.1578 0.341 Uiso 1 1 calc R U . . .
C41 C 0.7541(5) 0.1131(14) 0.2207(3) 0.197(6) Uani 1 1 d . . . . .
H41A H 0.7574 0.1564 0.2486 0.296 Uiso 1 1 calc R U . . .
H41B H 0.7895 0.0382 0.2215 0.296 Uiso 1 1 calc R U . . .
H41C H 0.7553 0.2048 0.2017 0.296 Uiso 1 1 calc R U . . .
C42 C 0.6515(5) 0.0141(13) 0.2402(3) 0.169(5) Uani 1 1 d . . . . .
H42A H 0.6725 0.0740 0.2655 0.253 Uiso 1 1 calc R U . . .
H42B H 0.6101 0.0639 0.2279 0.253 Uiso 1 1 calc R U . . .
H42C H 0.6460 -0.1017 0.2469 0.253 Uiso 1 1 calc R U . . .
C43 C 0.0657(6) -0.3603(13) 0.3592(5) 0.222(7) Uani 1 1 d D . . . .
H43A H 0.0722 -0.3733 0.3314 0.332 Uiso 1 1 calc R U . . .
H43B H 0.0784 -0.2489 0.3695 0.332 Uiso 1 1 calc R U . . .
H43C H 0.0912 -0.4419 0.3780 0.332 Uiso 1 1 calc R U . . .
C44 C -0.0242(6) -0.3725(15) 0.3962(3) 0.223(8) Uani 1 1 d D . . . .
H44A H -0.0698 -0.3928 0.3892 0.334 Uiso 1 1 calc R U . . .
H44B H -0.0024 -0.4546 0.4165 0.334 Uiso 1 1 calc R U . . .
H44C H -0.0153 -0.2617 0.4080 0.334 Uiso 1 1 calc R U . . .
N1 N 0.6955(4) 0.0247(9) 0.2063(3) 0.142(3) Uani 1 1 d . . . . .
N2 N -0.0012(5) -0.3855(10) 0.3573(3) 0.169(4) Uani 1 1 d D . . . .
O1 O 0.47986(17) -0.2704(6) 0.15226(14) 0.0814(12) Uani 1 1 d . . . . .
O2 O 0.48083(18) -0.4728(6) 0.10694(14) 0.0827(12) Uani 1 1 d . . . . .
O3 O 0.3702(2) -0.4732(8) -0.11501(15) 0.1127(18) Uani 1 1 d . . . . .
O4 O 0.2991(2) -0.5629(6) -0.16971(16) 0.1039(16) Uani 1 1 d . . . . .
O5 O -0.4315(3) 0.1174(10) -0.0284(4) 0.228(5) Uani 1 1 d . . . . .
O6 O -0.4421(3) -0.0781(10) 0.0139(3) 0.187(4) Uani 1 1 d . . . . .
O7 O -0.0948(2) 0.1076(6) 0.26902(11) 0.0767(12) Uani 1 1 d . . . . .
O8 O -0.0557(2) -0.1318(5) 0.29779(11) 0.0789(12) Uani 1 1 d . . . . .
O9 O 0.11906(14) -0.2674(4) -0.05945(10) 0.0497(8) Uani 1 1 d . . . . .
O10 O 0.17989(15) -0.3166(5) 0.07169(11) 0.0623(10) Uani 1 1 d . . . . .
O11 O -0.02590(19) -0.2296(4) 0.11075(10) 0.0672(11) Uani 1 1 d . . . . .
O12 O -0.15663(14) -0.2233(4) 0.00548(10) 0.0472(8) Uani 1 1 d . . . . .
O13 O 0.6145(2) -0.1141(5) 0.16470(15) 0.0926(14) Uani 1 1 d . . . . .
Cd1 Cd 0.58276(2) -0.39239(5) 0.15987(2) 0.04657(14) Uani 1 1 d . . . . .

loop_
_atom_site_aniso_label
_atom_site_aniso_U_11
_atom_site_aniso_U_22
_atom_site_aniso_U_33
_atom_site_aniso_U_23
_atom_site_aniso_U_13
_atom_site_aniso_U_12
C1 0.030(2) 0.051(3) 0.034(2) -0.005(2) 0.014(2) -0.006(2)
C2 0.025(2) 0.048(3) 0.043(2) -0.006(2) 0.017(2) 0.002(2)
C3 0.026(2) 0.047(3) 0.046(3) -0.004(2) 0.012(2) 0.003(2)
C4 0.037(3) 0.057(3) 0.041(2) -0.002(2) 0.013(2) 0.003(2)
C5 0.038(3) 0.047(3) 0.039(2) -0.002(2) 0.017(2) 0.000(2)
C6 0.025(2) 0.043(3) 0.049(3) -0.004(2) 0.015(2) -0.001(2)
C7 0.028(2) 0.059(3) 0.052(3) -0.009(2) 0.017(2) -0.002(2)
C8 0.028(2) 0.074(4) 0.061(3) -0.008(3) 0.008(2) 0.005(3)
C9 0.054(3) 0.061(3) 0.042(3) -0.003(3) 0.016(2) 0.011(3)
C10 0.030(2) 0.057(3) 0.043(2) 0.004(2) 0.014(2) 0.004(2)
C11 0.036(3) 0.054(3) 0.055(3) 0.003(2) 0.023(2) 0.010(2)
C12 0.037(3) 0.084(4) 0.056(3) -0.018(3) 0.021(3) -0.004(3)
C13 0.057(4) 0.088(4) 0.058(3) -0.015(3) 0.035(3) 0.006(3)
C14 0.045(3) 0.071(4) 0.055(3) 0.005(3) 0.029(3) 0.011(3)
C15 0.037(3) 0.090(4) 0.080(4) -0.019(3) 0.025(3) -0.008(3)
C16 0.041(3) 0.081(4) 0.074(4) -0.026(3) 0.029(3) -0.010(3)
C17 0.066(4) 0.087(4) 0.066(4) 0.008(3) 0.044(4) 0.016(3)
C18 0.032(3) 0.067(4) 0.062(3) 0.001(3) 0.012(3) 0.011(2)
C19 0.038(3) 0.068(4) 0.066(3) -0.012(3) 0.006(3) 0.006(3)
C20 0.033(3) 0.073(4) 0.075(4) -0.002(3) 0.008(3) 0.020(3)
C21 0.029(3) 0.066(4) 0.071(3) 0.010(3) 0.007(3) 0.006(2)
C22 0.042(3) 0.083(4) 0.074(4) -0.019(3) 0.003(3) 0.003(3)
C23 0.044(3) 0.095(5) 0.069(4) -0.025(3) 0.007(3) 0.010(3)
C24 0.042(3) 0.066(4) 0.075(4) 0.024(3) 0.004(3) 0.006(3)
C25 0.058(3) 0.069(3) 0.046(3) -0.003(3) 0.021(3) 0.004(3)
C26 0.097(5) 0.070(4) 0.052(3) 0.005(3) 0.035(3) 0.024(3)
C27 0.096(5) 0.079(4) 0.049(3) 0.010(3) 0.023(3) 0.013(4)
C28 0.054(3) 0.078(4) 0.049(3) 0.001(3) 0.027(3) 0.003(3)
C29 0.072(4) 0.079(4) 0.051(3) -0.006(3) 0.027(3) 0.025(3)
C30 0.069(4) 0.078(4) 0.046(3) 0.007(3) 0.021(3) 0.024(3)
C31 0.027(2) 0.048(3) 0.061(3) -0.008(2) 0.018(2) 0.008(2)
C32 0.038(3) 0.060(3) 0.069(3) -0.004(3) 0.016(3) 0.007(2)
C33 0.035(3) 0.068(4) 0.107(5) -0.005(3) 0.007(3) 0.012(3)
C34 0.028(3) 0.076(4) 0.128(6) -0.041(4) 0.012(4) 0.004(3)
C35 0.042(3) 0.100(5) 0.097(4) -0.015(4) 0.037(3) -0.004(3)
C36 0.041(3) 0.072(4) 0.077(4) 0.018(3) 0.028(3) 0.009(3)
C37 0.045(5) 0.098(7) 0.253(12) -0.058(7) 0.035(6) 0.007(5)
C38 0.044(3) 0.088(4) 0.048(3) -0.015(3) 0.022(3) -0.009(3)
C39 0.090(6) 0.062(5) 0.197(11) 0.023(6) -0.032(7) -0.003(5)
C40 0.275(17) 0.237(14) 0.221(13) 0.054(11) 0.157(13) -0.030(12)
C41 0.138(9) 0.227(13) 0.181(10) 0.005(9) -0.041(8) -0.103(9)
C42 0.202(12) 0.191(10) 0.134(8) 0.016(7) 0.081(8) 0.091(9)
C43 0.151(11) 0.113(9) 0.335(19) -0.046(10) -0.053(12) 0.025(8)
C44 0.293(18) 0.234(14) 0.115(8) 0.011(8) 0.005(10) -0.165(12)
N1 0.108(6) 0.084(5) 0.178(8) -0.003(5) -0.061(6) -0.010(4)
N2 0.179(9) 0.116(6) 0.163(8) 0.011(6) -0.043(7) -0.042(6)
O1 0.039(2) 0.100(3) 0.092(3) 0.005(3) -0.006(2) -0.005(2)
O2 0.037(2) 0.099(3) 0.106(3) -0.002(3) 0.007(2) 0.020(2)
O3 0.036(2) 0.207(5) 0.102(3) -0.040(4) 0.031(3) 0.011(3)
O4 0.084(3) 0.143(4) 0.108(4) -0.026(3) 0.067(3) 0.011(3)
O5 0.057(4) 0.178(8) 0.441(15) 0.007(8) 0.050(6) 0.053(4)
O6 0.069(4) 0.198(8) 0.325(11) -0.037(6) 0.107(6) 0.012(4)
O7 0.079(3) 0.108(3) 0.048(2) -0.006(2) 0.027(2) 0.023(3)
O8 0.099(3) 0.099(3) 0.044(2) 0.003(2) 0.029(2) -0.001(2)
O9 0.0400(19) 0.056(2) 0.064(2) -0.0069(16) 0.0338(17) 0.0027(16)
O10 0.0282(18) 0.091(3) 0.063(2) -0.022(2) 0.0040(17) 0.0108(18)
O11 0.101(3) 0.065(2) 0.049(2) 0.0042(18) 0.043(2) 0.022(2)
O12 0.0268(16) 0.050(2) 0.069(2) 0.0093(16) 0.0193(16) 0.0093(14)
O13 0.067(3) 0.079(3) 0.118(4) 0.013(3) -0.002(3) -0.020(2)
Cd1 0.03127(19) 0.0703(3) 0.04102(19) -0.00144(18) 0.01451(14) 0.00245(18)

loop_
_atom_type_symbol
_atom_type_description
_atom_type_scat_dispersion_real
_atom_type_scat_dispersion_imag
_atom_type_scat_source
C C 0.0033 0.0016 'International Tables Vol C Tables 4.2.6.8 and 6.1.1.4'
H H 0.0000 0.0000 'International Tables Vol C Tables 4.2.6.8 and 6.1.1.4'
N N 0.0061 0.0033 'International Tables Vol C Tables 4.2.6.8 and 6.1.1.4'
O O 0.0106 0.0060 'International Tables Vol C Tables 4.2.6.8 and 6.1.1.4'
Cd Cd -0.8075 1.2024 'International Tables Vol C Tables 4.2.6.8 and 6.1.1.4'

loop_
_geom_angle_atom_site_label_1
_geom_angle_atom_site_label_2
_geom_angle_atom_site_label_3
_geom_angle
_geom_angle_site_symmetry_1
_geom_angle_site_symmetry_3
_geom_angle_publ_flag
C2 C1 H1 120.0 . . ?
C2 C1 C6 120.0 . . ?
C6 C1 H1 120.0 . . ?
C1 C2 C3 120.0 . . ?
C1 C2 C7 118.3(2) . . ?
C3 C2 C7 121.6(2) . . ?
C2 C3 C8 120.6(2) . . ?
C4 C3 C2 120.0 . . ?
C4 C3 C8 119.4(2) . . ?
C3 C4 H4 120.0 . . ?
C3 C4 C5 120.0 . . ?
C5 C4 H4 120.0 . . ?
C4 C5 C6 120.0 . . ?
C4 C5 C9 118.0(2) . . ?
C6 C5 C9 121.9(2) . . ?
C1 C6 C10 118.2(2) . . ?
C5 C6 C1 120.0 . . ?
C5 C6 C10 121.8(2) . . ?
C2 C7 H7A 110.2 . . ?
C2 C7 H7B 110.2 . . ?
H7A C7 H7B 108.5 . . ?
O9 C7 C2 107.8(3) . . ?
O9 C7 H7A 110.2 . . ?
O9 C7 H7B 110.2 . . ?
C3 C8 H8A 109.6 . . ?
C3 C8 H8B 109.6 . . ?
H8A C8 H8B 108.1 . . ?
O10 C8 C3 110.2(3) . . ?
O10 C8 H8A 109.6 . . ?
O10 C8 H8B 109.6 . . ?
C5 C9 H9A 110.1 . . ?
C5 C9 H9B 110.1 . . ?
H9A C9 H9B 108.4 . . ?
O11 C9 C5 108.0(3) . . ?
O11 C9 H9A 110.1 . . ?
O11 C9 H9B 110.1 . . ?
C6 C10 H10A 109.9 . . ?
C6 C10 H10B 109.9 . . ?
H10A C10 H10B 108.3 . . ?
O12 C10 C6 108.7(3) . . ?
O12 C10 H10A 109.9 . . ?
O12 C10 H10B 109.9 . . ?
C12 C11 C16 120.0 . . ?
O9 C11 C12 124.0(2) . . ?
O9 C11 C16 116.0(2) . . ?
C11 C12 H12 120.0 . . ?
C13 C12 C11 120.0 . . ?
C13 C12 H12 120.0 . . ?
C12 C13 H13 120.0 . . ?
C14 C13 C12 120.0 . . ?
C14 C13 H13 120.0 . . ?
C13 C14 C15 120.0 . . ?
C13 C14 C17 120.9(3) . . ?
C15 C14 C17 119.1(3) . . ?
C14 C15 H15 120.0 . . ?
C14 C15 C16 120.0 . . ?
C16 C15 H15 120.0 . . ?
C11 C16 H16 120.0 . . ?
C15 C16 C11 120.0 . . ?
C15 C16 H16 120.0 . . ?
C14 C17 Cd1 174.9(4) . 3_645 ?
O3 C17 C14 120.6(5) . . ?
O3 C17 O4 121.7(5) . . ?
O3 C17 Cd1 55.1(3) . 3_645 ?
O4 C17 C14 117.7(6) . . ?
O4 C17 Cd1 66.7(3) . 3_645 ?
C19 C18 C23 120.0 . . ?
O10 C18 C19 124.8(3) . . ?
O10 C18 C23 115.0(3) . . ?
C18 C19 H19 120.0 . . ?
C18 C19 C20 120.0 . . ?
C20 C19 H19 120.0 . . ?
C19 C20 H20 120.0 . . ?
C21 C20 C19 120.0 . . ?
C21 C20 H20 120.0 . . ?
C20 C21 C22 120.0 . . ?
C20 C21 C24 119.7(3) . . ?
C22 C21 C24 120.2(3) . . ?
C21 C22 H22 120.0 . . ?
C23 C22 C21 120.0 . . ?
C23 C22 H22 120.0 . . ?
C18 C23 H23 120.0 . . ?
C22 C23 C18 120.0 . . ?
C22 C23 H23 120.0 . . ?
O1 C24 C21 117.8(5) . . ?
O2 C24 C21 120.0(5) . . ?
O2 C24 O1 122.3(5) . . ?
C26 C25 C30 120.0 . . ?
O11 C25 C26 115.6(3) . . ?
O11 C25 C30 124.3(3) . . ?
C25 C26 H26 120.0 . . ?
C27 C26 C25 120.0 . . ?
C27 C26 H26 120.0 . . ?
C26 C27 H27 120.0 . . ?
C28 C27 C26 120.0 . . ?
C28 C27 H27 120.0 . . ?
C27 C28 C29 120.0 . . ?
C27 C28 C38 120.2(3) . . ?
C29 C28 C38 119.7(3) . . ?
C28 C29 H29 120.0 . . ?
C30 C29 C28 120.0 . . ?
C30 C29 H29 120.0 . . ?
C25 C30 H30 120.0 . . ?
C29 C30 C25 120.0 . . ?
C29 C30 H30 120.0 . . ?
C32 C31 C36 120.0 . . ?
O12 C31 C32 124.1(2) . . ?
O12 C31 C36 115.9(2) . . ?
C31 C32 H32 120.0 . . ?
C31 C32 C33 120.0 . . ?
C33 C32 H32 120.0 . . ?
C32 C33 H33 120.0 . . ?
C34 C33 C32 120.0 . . ?
C34 C33 H33 120.0 . . ?
C33 C34 C35 120.0 . . ?
C33 C34 C37 118.3(6) . . ?
C35 C34 C37 121.7(6) . . ?
C34 C35 H35 120.0 . . ?
C36 C35 C34 120.0 . . ?
C36 C35 H35 120.0 . . ?
C31 C36 H36 120.0 . . ?
C35 C36 C31 120.0 . . ?
C35 C36 H36 120.0 . . ?
O5 C37 C34 118.9(10) . . ?
O6 C37 C34 118.7(10) . . ?
O6 C37 O5 121.7(8) . . ?
C28 C38 Cd1 170.8(4) . 2 ?
O7 C38 C28 117.1(5) . . ?
O7 C38 Cd1 55.7(2) . 2 ?
O8 C38 C28 120.7(5) . . ?
O8 C38 O7 122.1(5) . . ?
O8 C38 Cd1 66.5(3) . 2 ?
N1 C39 C40 101.9(10) . . ?
N1 C39 O13 140.5(13) . . ?
O13 C39 C40 117.3(11) . . ?
C39 C40 H40A 109.5 . . ?
C39 C40 H40B 109.5 . . ?
C39 C40 H40C 109.5 . . ?
H40A C40 H40B 109.5 . . ?
H40A C40 H40C 109.5 . . ?
H40B C40 H40C 109.5 . . ?
H41A C41 H41B 109.5 . . ?
H41A C41 H41C 109.5 . . ?
H41B C41 H41C 109.5 . . ?
N1 C41 H41A 109.5 . . ?
N1 C41 H41B 109.5 . . ?
N1 C41 H41C 109.5 . . ?
H42A C42 H42B 109.5 . . ?
H42A C42 H42C 109.5 . . ?
H42B C42 H42C 109.5 . . ?
N1 C42 H42A 109.5 . . ?
N1 C42 H42B 109.5 . . ?
N1 C42 H42C 109.5 . . ?
H43A C43 H43B 109.5 . . ?
H43A C43 H43C 109.5 . . ?
H43B C43 H43C 109.5 . . ?
N2 C43 H43A 109.5 . . ?
N2 C43 H43B 109.5 . . ?
N2 C43 H43C 109.5 . . ?
H44A C44 H44B 109.5 . . ?
H44A C44 H44C 109.5 . . ?
H44B C44 H44C 109.5 . . ?
N2 C44 H44A 109.5 . . ?
N2 C44 H44B 109.5 . . ?
N2 C44 H44C 109.5 . . ?
C39 N1 C41 141.3(12) . . ?
C39 N1 C42 103.7(10) . . ?
C41 N1 C42 115.0(9) . . ?
C43 N2 C44 120.4(10) . . ?
C24 O1 Cd1 94.7(4) . . ?
C24 O2 Cd1 88.9(3) . . ?
C17 O3 Cd1 98.7(4) . 3_645 ?
C17 O4 Cd1 86.0(4) . 3_645 ?
C38 O7 Cd1 97.0(3) . 2 ?
C38 O8 Cd1 86.4(3) . 2 ?
C11 O9 C7 116.7(3) . . ?
C18 O10 C8 117.4(3) . . ?
C25 O11 C9 117.3(3) . . ?
C31 O12 C10 116.9(3) . . ?
C39 O13 Cd1 131.7(5) . . ?
C17 Cd1 C38 113.15(16) 3_645 2_545 ?
O1 Cd1 C17 156.53(17) . 3_645 ?
O1 Cd1 C38 88.56(15) . 2_545 ?
O1 Cd1 O2 53.42(14) . . ?
O1 Cd1 O4 163.98(16) . 3_645 ?
O1 Cd1 O8 91.39(14) . 2_545 ?
O2 Cd1 C17 109.84(18) . 3_645 ?
O2 Cd1 C38 104.09(17) . 2_545 ?
O2 Cd1 O4 137.07(15) . 3_645 ?
O2 Cd1 O8 84.32(14) . 2_545 ?
O3 Cd1 C17 26.19(17) 3_645 3_645 ?
O3 Cd1 C38 121.9(2) 3_645 2_545 ?
O3 Cd1 O1 133.63(16) 3_645 . ?
O3 Cd1 O2 83.65(15) 3_645 . ?
O3 Cd1 O4 53.46(15) 3_645 3_645 ?
O3 Cd1 O7 135.58(18) 3_645 2_545 ?
O3 Cd1 O8 101.97(18) 3_645 2_545 ?
O3 Cd1 O13 108.87(19) 3_645 . ?
O4 Cd1 C17 27.30(16) 3_645 3_645 ?
O4 Cd1 C38 98.15(16) 3_645 2_545 ?
O4 Cd1 O8 101.22(15) 3_645 2_545 ?
O7 Cd1 C17 115.46(17) 2_545 3_645 ?
O7 Cd1 C38 27.28(15) 2_545 2_545 ?
O7 Cd1 O1 87.89(15) 2_545 . ?
O7 Cd1 O2 123.77(14) 2_545 . ?
O7 Cd1 O4 91.47(15) 2_545 3_645 ?
O7 Cd1 O8 54.28(13) 2_545 2_545 ?
O7 Cd1 O13 88.67(16) 2_545 . ?
O8 Cd1 C17 103.98(15) 2_545 3_645 ?
O8 Cd1 C38 27.04(15) 2_545 2_545 ?
O13 Cd1 C17 95.18(18) . 3_645 ?
O13 Cd1 C38 115.75(19) . 2_545 ?
O13 Cd1 O1 82.35(16) . . ?
O13 Cd1 O2 118.91(15) . . ?
O13 Cd1 O4 81.63(17) . 3_645 ?
O13 Cd1 O8 142.73(15) . 2_545 ?

loop_
_geom_bond_atom_site_label_1
_geom_bond_atom_site_label_2
_geom_bond_distance
_geom_bond_site_symmetry_2
_geom_bond_publ_flag
C1 H1 0.9300 . ?
C1 C2 1.3900 . ?
C1 C6 1.3900 . ?
C2 C3 1.3900 . ?
C2 C7 1.502(4) . ?
C3 C4 1.3900 . ?
C3 C8 1.510(5) . ?
C4 H4 0.9300 . ?
C4 C5 1.3900 . ?
C5 C6 1.3900 . ?
C5 C9 1.522(4) . ?
C6 C10 1.513(4) . ?
C7 H7A 0.9700 . ?
C7 H7B 0.9700 . ?
C7 O9 1.439(5) . ?
C8 H8A 0.9700 . ?
C8 H8B 0.9700 . ?
C8 O10 1.412(5) . ?
C9 H9A 0.9700 . ?
C9 H9B 0.9700 . ?
C9 O11 1.402(5) . ?
C10 H10A 0.9700 . ?
C10 H10B 0.9700 . ?
C10 O12 1.434(5) . ?
C11 C12 1.3900 . ?
C11 C16 1.3900 . ?
C11 O9 1.381(3) . ?
C12 H12 0.9300 . ?
C12 C13 1.3900 . ?
C13 H13 0.9300 . ?
C13 C14 1.3900 . ?
C14 C15 1.3900 . ?
C14 C17 1.506(6) . ?
C15 H15 0.9300 . ?
C15 C16 1.3900 . ?
C16 H16 0.9300 . ?
C17 O3 1.212(7) . ?
C17 O4 1.248(7) . ?
C17 Cd1 2.715(5) 3_645 ?
C18 C19 1.3900 . ?
C18 C23 1.3900 . ?
C18 O10 1.368(4) . ?
C19 H19 0.9300 . ?
C19 C20 1.3900 . ?
C20 H20 0.9300 . ?
C20 C21 1.3900 . ?
C21 C22 1.3900 . ?
C21 C24 1.511(6) . ?
C22 H22 0.9300 . ?
C22 C23 1.3900 . ?
C23 H23 0.9300 . ?
C24 O1 1.255(7) . ?
C24 O2 1.244(7) . ?
C25 C26 1.3900 . ?
C25 C30 1.3900 . ?
C25 O11 1.362(3) . ?
C26 H26 0.9300 . ?
C26 C27 1.3900 . ?
C27 H27 0.9300 . ?
C27 C28 1.3900 . ?
C28 C29 1.3900 . ?
C28 C38 1.506(5) . ?
C29 H29 0.9300 . ?
C29 C30 1.3900 . ?
C30 H30 0.9300 . ?
C31 C32 1.3900 . ?
C31 C36 1.3900 . ?
C31 O12 1.366(3) . ?
C32 H32 0.9300 . ?
C32 C33 1.3900 . ?
C33 H33 0.9300 . ?
C33 C34 1.3900 . ?
C34 C35 1.3900 . ?
C34 C37 1.498(8) . ?
C35 H35 0.9300 . ?
C35 C36 1.3900 . ?
C36 H36 0.9300 . ?
C37 O5 1.238(13) . ?
C37 O6 1.198(12) . ?
C38 O7 1.258(6) . ?
C38 O8 1.241(6) . ?
C38 Cd1 2.726(5) 2 ?
C39 C40 1.694(13) . ?
C39 N1 1.141(10) . ?
C39 O13 1.200(9) . ?
C40 H40A 0.9600 . ?
C40 H40B 0.9600 . ?
C40 H40C 0.9600 . ?
C41 H41A 0.9600 . ?
C41 H41B 0.9600 . ?
C41 H41C 0.9600 . ?
C41 N1 1.412(10) . ?
C42 H42A 0.9600 . ?
C42 H42B 0.9600 . ?
C42 H42C 0.9600 . ?
C42 N1 1.633(11) . ?
C43 H43A 0.9600 . ?
C43 H43B 0.9600 . ?
C43 H43C 0.9600 . ?
C43 N2 1.435(11) . ?
C44 H44A 0.9600 . ?
C44 H44B 0.9600 . ?
C44 H44C 0.9600 . ?
C44 N2 1.479(11) . ?
O1 Cd1 2.366(4) . ?
O2 Cd1 2.496(4) . ?
O3 Cd1 2.253(4) 3_645 ?
O4 Cd1 2.499(4) 3_645 ?
O7 Cd1 2.269(3) 2 ?
O8 Cd1 2.505(4) 2 ?
O13 Cd1 2.304(4) . ?
Cd1 C17 2.715(5) 3_645 ?
Cd1 C38 2.725(5) 2_545 ?
Cd1 O3 2.253(4) 3_645 ?
Cd1 O4 2.499(4) 3_645 ?
Cd1 O7 2.269(3) 2_545 ?
Cd1 O8 2.505(4) 2_545 ?

loop_
_geom_torsion_atom_site_label_1
_geom_torsion_atom_site_label_2
_geom_torsion_atom_site_label_3
_geom_torsion_atom_site_label_4
_geom_torsion
_geom_torsion_site_symmetry_1
_geom_torsion_site_symmetry_2
_geom_torsion_site_symmetry_3
_geom_torsion_site_symmetry_4
_geom_torsion_publ_flag
C1 C2 C3 C4 0.0 . . . . ?
C1 C2 C3 C8 -179.9(3) . . . . ?
C1 C2 C7 O9 111.6(3) . . . . ?
C1 C6 C10 O12 117.2(3) . . . . ?
C2 C1 C6 C5 0.0 . . . . ?
C2 C1 C6 C10 178.5(3) . . . . ?
C2 C3 C4 C5 0.0 . . . . ?
C2 C3 C8 O10 156.6(3) . . . . ?
C2 C7 O9 C11 159.7(3) . . . . ?
C3 C2 C7 O9 -66.3(4) . . . . ?
C3 C4 C5 C6 0.0 . . . . ?
C3 C4 C5 C9 -176.0(3) . . . . ?
C3 C8 O10 C18 -170.6(3) . . . . ?
C4 C3 C8 O10 -23.3(5) . . . . ?
C4 C5 C6 C1 0.0 . . . . ?
C4 C5 C6 C10 -178.4(3) . . . . ?
C4 C5 C9 O11 -50.5(4) . . . . ?
C5 C6 C10 O12 -64.3(4) . . . . ?
C5 C9 O11 C25 175.5(3) . . . . ?
C6 C1 C2 C3 0.0 . . . . ?
C6 C1 C2 C7 -177.9(3) . . . . ?
C6 C5 C9 O11 133.6(3) . . . . ?
C6 C10 O12 C31 172.0(3) . . . . ?
C7 C2 C3 C4 177.9(3) . . . . ?
C7 C2 C3 C8 -2.1(4) . . . . ?
C8 C3 C4 C5 179.9(3) . . . . ?
C9 C5 C6 C1 175.8(3) . . . . ?
C9 C5 C6 C10 -2.6(4) . . . . ?
C11 C12 C13 C14 0.0 . . . . ?
C12 C11 C16 C15 0.0 . . . . ?
C12 C11 O9 C7 34.4(4) . . . . ?
C12 C13 C14 C15 0.0 . . . . ?
C12 C13 C14 C17 177.5(4) . . . . ?
C13 C14 C15 C16 0.0 . . . . ?
C13 C14 C17 O3 -163.1(5) . . . . ?
C13 C14 C17 O4 17.8(7) . . . . ?
C14 C15 C16 C11 0.0 . . . . ?
C14 C17 O3 Cd1 176.8(4) . . . 3_645 ?
C14 C17 O4 Cd1 -177.2(4) . . . 3_645 ?
C15 C14 C17 O3 14.4(7) . . . . ?
C15 C14 C17 O4 -164.6(4) . . . . ?
C16 C11 C12 C13 0.0 . . . . ?
C16 C11 O9 C7 -145.9(3) . . . . ?
C17 C14 C15 C16 -177.6(4) . . . . ?
C18 C19 C20 C21 0.0 . . . . ?
C19 C18 C23 C22 0.0 . . . . ?
C19 C18 O10 C8 -4.2(5) . . . . ?
C19 C20 C21 C22 0.0 . . . . ?
C19 C20 C21 C24 -176.3(4) . . . . ?
C20 C21 C22 C23 0.0 . . . . ?
C20 C21 C24 O1 170.8(4) . . . . ?
C20 C21 C24 O2 -9.3(6) . . . . ?
C21 C22 C23 C18 0.0 . . . . ?
C21 C24 O1 Cd1 171.0(4) . . . . ?
C21 C24 O2 Cd1 -171.5(4) . . . . ?
C22 C21 C24 O1 -5.5(6) . . . . ?
C22 C21 C24 O2 174.4(4) . . . . ?
C23 C18 C19 C20 0.0 . . . . ?
C23 C18 O10 C8 171.3(3) . . . . ?
C24 C21 C22 C23 176.3(4) . . . . ?
C25 C26 C27 C28 0.0 . . . . ?
C26 C25 C30 C29 0.0 . . . . ?
C26 C25 O11 C9 -172.2(3) . . . . ?
C26 C27 C28 C29 0.0 . . . . ?
C26 C27 C28 C38 -177.2(4) . . . . ?
C27 C28 C29 C30 0.0 . . . . ?
C27 C28 C38 O7 173.9(4) . . . . ?
C27 C28 C38 O8 -3.9(6) . . . . ?
C28 C29 C30 C25 0.0 . . . . ?
C28 C38 O7 Cd1 -173.3(3) . . . 2 ?
C28 C38 O8 Cd1 173.7(4) . . . 2 ?
C29 C28 C38 O7 -3.3(6) . . . . ?
C29 C28 C38 O8 179.0(4) . . . . ?
C30 C25 C26 C27 0.0 . . . . ?
C30 C25 O11 C9 5.2(5) . . . . ?
C31 C32 C33 C34 0.0 . . . . ?
C32 C31 C36 C35 0.0 . . . . ?
C32 C31 O12 C10 17.4(4) . . . . ?
C32 C33 C34 C35 0.0 . . . . ?
C32 C33 C34 C37 177.6(5) . . . . ?
C33 C34 C35 C36 0.0 . . . . ?
C33 C34 C37 O5 -3.8(11) . . . . ?
C33 C34 C37 O6 166.8(8) . . . . ?
C34 C35 C36 C31 0.0 . . . . ?
C35 C34 C37 O5 173.8(8) . . . . ?
C35 C34 C37 O6 -15.7(12) . . . . ?
C36 C31 C32 C33 0.0 . . . . ?
C36 C31 O12 C10 -162.9(3) . . . . ?
C37 C34 C35 C36 -177.5(5) . . . . ?
C38 C28 C29 C30 177.2(4) . . . . ?
C40 C39 N1 C41 0.3(16) . . . . ?
C40 C39 N1 C42 -177.8(7) . . . . ?
C40 C39 O13 Cd1 82.0(10) . . . . ?
N1 C39 O13 Cd1 -105.3(13) . . . . ?
O1 C24 O2 Cd1 8.4(6) . . . . ?
O2 C24 O1 Cd1 -8.9(6) . . . . ?
O3 C17 O4 Cd1 3.7(7) . . . 3_645 ?
O4 C17 O3 Cd1 -4.2(8) . . . 3_645 ?
O7 C38 O8 Cd1 -4.0(5) . . . 2 ?
O8 C38 O7 Cd1 4.4(6) . . . 2 ?
O9 C11 C12 C13 179.7(3) . . . . ?
O9 C11 C16 C15 -179.7(3) . . . . ?
O10 C18 C19 C20 175.3(4) . . . . ?
O10 C18 C23 C22 -175.8(3) . . . . ?
O11 C25 C26 C27 177.6(4) . . . . ?
O11 C25 C30 C29 -177.3(4) . . . . ?
O12 C31 C32 C33 179.7(3) . . . . ?
O12 C31 C36 C35 -179.7(3) . . . . ?
O13 C39 N1 C41 -173.0(11) . . . . ?
O13 C39 N1 C42 8.8(15) . . . . ?
